data_4123962
loop_
_publ_author_name
'Feng, P.-Y.'
'Zhang, T.-Z.'
'Bu Xianhui'

_publ_section_title
;
 Arsenate zeolite analogues with 11 topological types
;
_journal_name_full 'Journal of the American Chemical Society'
_journal_page_first 8608
_journal_page_last 8609
_journal_volume 123
_journal_year 2001
_chemical_formula_sum 'As H4 N O4 Zn'
_chemical_name_systematic '(N H4) (Zn As O4)'
_space_group_IT_number 4
_symmetry_space_group_name_Hall 'P 2yb'
_symmetry_space_group_name_H-M 'P 1 21 1'
_cell_angle_alpha 90
_cell_angle_beta 90.159
_cell_angle_gamma 90
_cell_formula_units_Z 4
_cell_length_a 8.959
_cell_length_b 5.6327
_cell_length_c 9.13
_cell_volume 460.729
_citation_journal_id_ASTM JACSAT
_cod_data_source_file Feng_JACSAT_2001_1120.cif
_cod_data_source_block H4As1N1O4Zn1
_cod_original_cell_volume 460.7287
_cod_original_formula_sum 'H4 As1 N1 O4 Zn1'
_cod_database_code 4123962

loop_
_symmetry_equiv_pos_as_xyz
x,y,z
-x,y+1/2,-z

loop_
_atom_site_label
_atom_site_type_symbol
_atom_site_fract_x
_atom_site_fract_y
_atom_site_fract_z
_atom_site_occupancy
_atom_site_U_iso_or_equiv
O5 O-2 0.2745 0.244 0.0609 1 0.0
O2 O-2 0.7115 0.3189 0.4728 1 0.0
O8 O-2 0.1748 0.6289 0.2072 1 0.0
O3 O-2 0.2871 0.6909 -0.0604 1 0.0
As2 As+5 0.8062 0.5706 0.4346 1 0.0
O4 O-2 0.4772 0.5761 0.1708 1 0.0
As1 As+5 0.3062 0.5342 0.0942 1 0.0
N1 N-3 -0.0033 0.0611 0.1908 1 0.0
O6 O-2 -0.0195 0.5451 0.5077 1 0.0
N2 N-3 0.4935 0.5342 0.6834 1 0.0
Zn1 Zn+2 0.678 0.5316 0.1007 1 0.0
O1 O-2 0.715 0.7889 0.525 1 0.0
Zn2 Zn+2 0.1744 0.5755 0.4195 1 0.0
O7 O-2 0.8115 0.6287 0.2555 1 0.0
